data_1011143
loop_
_publ_author_name
'Strada, M.'
'Schwendimann, G.'

_publ_section_title
;La struttura cristallina di alcuni fosfati ed arseniati di metalli
 trivalenti. II. Arseniato e fosfato di ittrio Locality: synthetic
;
_journal_name_full 'Gazzetta Chimica Italiana'
_journal_page_first 662
_journal_page_last 674
_journal_volume 64
_journal_year 1934
_chemical_compound_source synthetic
_chemical_formula_structural 'Y (P O4)'
_chemical_formula_sum 'O4 P Y'
_chemical_name_mineral 'Xenotime (Y)'
_chemical_name_systematic 'Yttrium phosphate(V)'
_space_group_IT_number 141
_symmetry_cell_setting tetragonal
_symmetry_space_group_name_Hall 'I 4bw 2bw -1bw'
_symmetry_space_group_name_H-M 'I 41/a m d :1'
_cell_angle_alpha 90
_cell_angle_beta 90
_cell_angle_gamma 90
_cell_formula_units_Z 4
_cell_length_a 6.862
_cell_length_b 6.862
_cell_length_c 6.174
_cell_volume 290.7
_database_code_amcsd 0012654
_exptl_crystal_density_diffrn 4.201
_exptl_crystal_density_meas 3.79
_cod_original_sg_symbol_H-M 'I 41/a m d S'
_cod_database_code 1011143

loop_
_space_group_symop_operation_xyz
x,y,z
-x,-y,z
x,1/2+y,1/4-z
-x,1/2-y,1/4-z
-x,y,z
x,-y,z
-x,1/2+y,1/4-z
x,1/2-y,1/4-z
y,x,-z
-y,-x,-z
y,1/2+x,1/4+z
-y,1/2-x,1/4+z
-y,x,-z
y,-x,-z
-y,1/2+x,1/4+z
y,1/2-x,1/4+z
1/2+x,1/2+y,1/2+z
1/2-x,1/2-y,1/2+z
1/2+x,y,3/4-z
1/2-x,-y,3/4-z
1/2-x,1/2+y,1/2+z
1/2+x,1/2-y,1/2+z
1/2-x,y,3/4-z
1/2+x,-y,3/4-z
1/2+y,1/2+x,1/2-z
1/2-y,1/2-x,1/2-z
1/2+y,x,3/4+z
1/2-y,-x,3/4+z
1/2-y,1/2+x,1/2-z
1/2+y,1/2-x,1/2-z
1/2-y,x,3/4+z
1/2+y,-x,3/4+z

loop_
_atom_site_label
_atom_site_type_symbol
_atom_site_symmetry_multiplicity
_atom_site_Wyckoff_symbol
_atom_site_fract_x
_atom_site_fract_y
_atom_site_fract_z
_atom_site_occupancy
_atom_site_attached_hydrogens
_atom_site_calc_flag
Y1 Y3+ 4 a 0. 0. 0. 1. 0 d
P1 P5+ 4 b 0. 0. 0.5 1. 0 d
O1 O2- 16 h 0. 0.177 0.304 1. 0 d

loop_
_atom_type_symbol
_atom_type_oxidation_number
Y3+ 3.000
P5+ 5.000
O2- -2.000

loop_
_cod_related_entry_id
_cod_related_entry_database
_cod_related_entry_code
1 AMCSD 0012654
